data_4003700
loop_
_publ_author_name
'Liu, Sumeng'
'Zhang, Zhejun'
'Gray, Danielle'
'Zhu, Lingyang'
'Abelson, John R.'
'Girolami, Gregory S.'

_publ_section_title
;
 Platinum \w-Alkenyl Compounds as Chemical Vapor Deposition Precursors:
 Synthesis and Characterization of Pt[CH2CMe2CH2CH&#x2550;CH2]2 and the
 Impact of Ligand Design on the Deposition Process
;
_journal_name_full 'Chemistry of Materials'
_journal_paper_doi 10.1021/acs.chemmater.0c03226
_journal_year 2020
_chemical_formula_sum 'C14 H26 Pt'
_chemical_formula_weight 389.44
_space_group_crystal_system monoclinic
_space_group_IT_number 14
_space_group_name_Hall '-P 2ybc'
_space_group_name_H-M_alt 'P 1 21/c 1'
_atom_sites_solution_hydrogens mixed
_atom_sites_solution_primary direct
_audit_creation_method SHELXL-2014/6
_cell_angle_alpha 90
_cell_angle_beta 91.6292(15)
_cell_angle_gamma 90
_cell_formula_units_Z 8
_cell_length_a 5.8662(3)
_cell_length_b 21.5914(11)
_cell_length_c 22.3599(10)
_cell_measurement_reflns_used 9566
_cell_measurement_temperature 100(2)
_cell_measurement_theta_max 56.851
_cell_measurement_theta_min 5.246
_cell_volume 2830.9(2)
_computing_structure_refinement 'SHELXL-2014/6 (Sheldrick, 2014)'
_diffrn_ambient_temperature 100(2)
_diffrn_detector_area_resol_mean MoK\a
_diffrn_measured_fraction_theta_full 0.999
_diffrn_measured_fraction_theta_max 0.998
_diffrn_measurement_device_type 'Bruker APEX-II CCD'
_diffrn_measurement_method '\f and \w scans'
_diffrn_radiation_type MoK\a
_diffrn_radiation_wavelength 0.71073
_diffrn_reflns_av_R_equivalents 0.0298
_diffrn_reflns_av_unetI/netI 0.0152
_diffrn_reflns_Laue_measured_fraction_full 0.999
_diffrn_reflns_Laue_measured_fraction_max 0.998
_diffrn_reflns_limit_h_max 7
_diffrn_reflns_limit_h_min -7
_diffrn_reflns_limit_k_max 28
_diffrn_reflns_limit_k_min -28
_diffrn_reflns_limit_l_max 29
_diffrn_reflns_limit_l_min -29
_diffrn_reflns_number 64952
_diffrn_reflns_point_group_measured_fraction_full 0.999
_diffrn_reflns_point_group_measured_fraction_max 0.998
_diffrn_reflns_theta_full 25.242
_diffrn_reflns_theta_max 28.438
_diffrn_reflns_theta_min 1.822
_exptl_absorpt_coefficient_mu 9.884
_exptl_absorpt_correction_T_max 0.4568
_exptl_absorpt_correction_T_min 0.0379
_exptl_absorpt_correction_type integration
_exptl_absorpt_process_details 'SADABS V2014/4 (Krause et al., 2015)'
_exptl_crystal_colour colourless
_exptl_crystal_density_diffrn 1.827
_exptl_crystal_description Prism
_exptl_crystal_F_000 1504
_exptl_crystal_size_max 0.565
_exptl_crystal_size_mid 0.222
_exptl_crystal_size_min 0.112
_refine_diff_density_max 0.618
_refine_diff_density_min -0.492
_refine_diff_density_rms 0.081
_refine_ls_extinction_coef 0.000117(16)
_refine_ls_extinction_expression Fc^*^=kFc[1+0.001xFc^2^\l^3^/sin(2\q)]^-1/4^
_refine_ls_extinction_method SHELXL
_refine_ls_goodness_of_fit_ref 1.169
_refine_ls_hydrogen_treatment mixed
_refine_ls_matrix_type full
_refine_ls_number_parameters 316
_refine_ls_number_reflns 7109
_refine_ls_number_restraints 12
_refine_ls_restrained_S_all 1.169
_refine_ls_R_factor_all 0.0157
_refine_ls_R_factor_gt 0.0142
_refine_ls_shift/su_max 0.007
_refine_ls_shift/su_mean 0.000
_refine_ls_structure_factor_coef Fsqd
_refine_ls_weighting_details 'w=1/[\s^2^(Fo^2^)+(0.0060P)^2^+2.5571P] where P=(Fo^2^+2Fc^2^)/3'
_refine_ls_weighting_scheme calc
_refine_ls_wR_factor_gt 0.0290
_refine_ls_wR_factor_ref 0.0293
_reflns_Friedel_coverage 0.000
_reflns_number_gt 6791
_reflns_number_total 7109
_reflns_threshold_expression 'I > 2\s(I)'
_cod_data_source_file cm0c03226_si_001.cif
_cod_data_source_block cm76qsa
_cod_original_sg_symbol_H-M 'P 21/c'
_cod_database_code 4003700
_shelx_space_group_comment
;
The symmetry employed for this shelxl refinement is uniquely defined
by the following loop, which should always be used as a source of
symmetry information in preference to the above space-group names.
They are only intended as comments.
;
_shelx_estimated_absorpt_t_min 0.071
_shelx_estimated_absorpt_t_max 0.404
_shelxl_version_number 2014/6

loop_
_space_group_symop_operation_xyz
'x, y, z'
'-x, y+1/2, -z+1/2'
'-x, -y, -z'
'x, -y-1/2, z-1/2'

loop_
_atom_site_label
_atom_site_type_symbol
_atom_site_fract_x
_atom_site_fract_y
_atom_site_fract_z
_atom_site_U_iso_or_equiv
_atom_site_adp_type
_atom_site_occupancy
_atom_site_site_symmetry_order
_atom_site_calc_flag
_atom_site_refinement_flags_posn
_atom_site_refinement_flags_adp
_atom_site_refinement_flags_occupancy
_atom_site_disorder_assembly
_atom_site_disorder_group
Pt1 Pt 0.09662(2) 0.27868(2) 0.42502(2) 0.01161(2) Uani 1 1 d . . . . .
C1 C 0.1595(3) 0.19413(9) 0.46467(9) 0.0140(4) Uani 1 1 d . . . . .
H1A H 0.3261 0.1883 0.4704 0.017 Uiso 1 1 calc R U . . .
H1B H 0.0904 0.1932 0.5046 0.017 Uiso 1 1 calc R U . . .
C2 C 0.0609(3) 0.14125(10) 0.42628(9) 0.0151(4) Uani 1 1 d . . . . .
C3 C 0.1379(4) 0.07827(10) 0.45105(10) 0.0205(4) Uani 1 1 d . . . . .
H3A H 0.0782 0.0726 0.4912 0.031 Uiso 1 1 calc R U . . .
H3B H 0.3048 0.0766 0.4532 0.031 Uiso 1 1 calc R U . . .
H3C H 0.0797 0.0453 0.4246 0.031 Uiso 1 1 calc R U . . .
C4 C -0.2005(4) 0.14382(11) 0.42487(11) 0.0212(5) Uani 1 1 d . . . . .
H4A H -0.2614 0.1104 0.3994 0.032 Uiso 1 1 calc R U . . .
H4B H -0.2513 0.1839 0.4087 0.032 Uiso 1 1 calc R U . . .
H4C H -0.2556 0.1388 0.4656 0.032 Uiso 1 1 calc R U . . .
C5 C 0.1491(4) 0.15097(10) 0.36296(9) 0.0184(4) Uani 1 1 d . . . . .
H5A H 0.3146 0.1421 0.3629 0.022 Uiso 1 1 calc R U . . .
H5B H 0.0715 0.1216 0.3351 0.022 Uiso 1 1 calc R U . . .
C6 C 0.1074(4) 0.21641(11) 0.34134(9) 0.0194(4) Uani 1 1 d D . . . .
H6 H -0.041(3) 0.2259(12) 0.3207(10) 0.023 Uiso 1 1 d D U . . .
C7 C 0.2782(4) 0.25965(11) 0.33973(10) 0.0235(5) Uani 1 1 d D . . . .
H7A H 0.258(4) 0.2969(8) 0.3149(10) 0.028 Uiso 1 1 d D U . . .
H7B H 0.436(2) 0.2474(12) 0.3511(12) 0.028 Uiso 1 1 d D U . . .
C8 C 0.0383(3) 0.31386(9) 0.50866(9) 0.0141(4) Uani 1 1 d . . . . .
H8A H -0.1278 0.3143 0.5153 0.017 Uiso 1 1 calc R U . . .
H8B H 0.1112 0.2867 0.5393 0.017 Uiso 1 1 calc R U . . .
C9 C 0.1330(3) 0.37960(9) 0.51567(9) 0.0136(4) Uani 1 1 d . . . . .
C10 C 0.3947(3) 0.37854(11) 0.51673(10) 0.0202(4) Uani 1 1 d . . . . .
H10A H 0.4476 0.3594 0.4799 0.030 Uiso 1 1 calc R U . . .
H10B H 0.4508 0.3545 0.5513 0.030 Uiso 1 1 calc R U . . .
H10C H 0.4529 0.4210 0.5197 0.030 Uiso 1 1 calc R U . . .
C11 C 0.0530(4) 0.40891(10) 0.57395(10) 0.0187(4) Uani 1 1 d . . . . .
H11A H 0.1196 0.4503 0.5785 0.028 Uiso 1 1 calc R U . . .
H11B H 0.1020 0.3830 0.6079 0.028 Uiso 1 1 calc R U . . .
H11C H -0.1137 0.4121 0.5727 0.028 Uiso 1 1 calc R U . . .
C12 C 0.0432(4) 0.41693(10) 0.46145(9) 0.0174(4) Uani 1 1 d . . . . .
H12A H -0.1219 0.4247 0.4655 0.021 Uiso 1 1 calc R U . . .
H12B H 0.1216 0.4575 0.4606 0.021 Uiso 1 1 calc R U . . .
C13 C 0.0819(4) 0.38295(10) 0.40353(10) 0.0185(4) Uani 1 1 d D . . . .
H13 H 0.226(3) 0.3902(12) 0.3826(10) 0.022 Uiso 1 1 d D U . . .
C14 C -0.0905(4) 0.35289(11) 0.37284(11) 0.0237(5) Uani 1 1 d D . . . .
H14A H -0.074(4) 0.3416(12) 0.3302(5) 0.028 Uiso 1 1 d D U . . .
H14B H -0.245(2) 0.3533(13) 0.3895(11) 0.028 Uiso 1 1 d D U . . .
Pt2 Pt 0.46146(2) 0.90294(2) 0.31998(2) 0.01291(2) Uani 1 1 d . . . . .
C21 C 0.3384(3) 0.81918(10) 0.28916(9) 0.0150(4) Uani 1 1 d . . . . .
H21A H 0.1698 0.8207 0.2862 0.018 Uiso 1 1 calc R U . . .
H21B H 0.3958 0.8112 0.2487 0.018 Uiso 1 1 calc R U . . .
C22 C 0.4140(3) 0.76630(10) 0.33156(10) 0.0164(4) Uani 1 1 d . . . . .
C23 C 0.6724(4) 0.75716(11) 0.32970(10) 0.0205(5) Uani 1 1 d . . . . .
H23A H 0.7146 0.7461 0.2890 0.031 Uiso 1 1 calc R U . . .
H23B H 0.7185 0.7239 0.3573 0.031 Uiso 1 1 calc R U . . .
H23C H 0.7495 0.7957 0.3417 0.031 Uiso 1 1 calc R U . . .
C24 C 0.2966(4) 0.70550(11) 0.31390(12) 0.0257(5) Uani 1 1 d . . . . .
H24A H 0.3390 0.6939 0.2733 0.039 Uiso 1 1 calc R U . . .
H24B H 0.1308 0.7108 0.3151 0.039 Uiso 1 1 calc R U . . .
H24C H 0.3446 0.6728 0.3419 0.039 Uiso 1 1 calc R U . . .
C25 C 0.3465(4) 0.78611(11) 0.39461(10) 0.0215(5) Uani 1 1 d . . . . .
H25A H 0.1786 0.7841 0.3975 0.026 Uiso 1 1 calc R U . . .
H25B H 0.4142 0.7570 0.4243 0.026 Uiso 1 1 calc R U . . .
C26 C 0.4259(4) 0.85073(11) 0.40896(10) 0.0225(5) Uani 1 1 d D . . . .
H26 H 0.578(2) 0.8555(13) 0.4287(10) 0.027 Uiso 1 1 d D U . . .
C27 C 0.2815(5) 0.90021(12) 0.40773(11) 0.0305(6) Uani 1 1 d D . . . .
H27A H 0.322(5) 0.9392(8) 0.4284(12) 0.037 Uiso 1 1 d D U . . .
H27B H 0.118(2) 0.8950(13) 0.3955(13) 0.037 Uiso 1 1 d D U . . .
C28 C 0.5416(3) 0.92638(9) 0.23389(9) 0.0132(4) Uani 1 1 d . . . . .
H28A H 0.7073 0.9207 0.2285 0.016 Uiso 1 1 calc R U . . .
H28B H 0.4593 0.8987 0.2054 0.016 Uiso 1 1 calc R U . . .
C29 C 0.4763(3) 0.99389(10) 0.22051(9) 0.0140(4) Uani 1 1 d . . . . .
C30 C 0.5653(4) 1.01437(10) 0.15984(10) 0.0193(4) Uani 1 1 d . . . . .
H30A H 0.4939 0.9892 0.1280 0.029 Uiso 1 1 calc R U . . .
H30B H 0.7311 1.0089 0.1596 0.029 Uiso 1 1 calc R U . . .
H30C H 0.5277 1.0581 0.1531 0.029 Uiso 1 1 calc R U . . .
C31 C 0.2167(3) 1.00165(11) 0.22008(10) 0.0191(4) Uani 1 1 d . . . . .
H31A H 0.1776 1.0450 0.2121 0.029 Uiso 1 1 calc R U . . .
H31B H 0.1591 0.9895 0.2591 0.029 Uiso 1 1 calc R U . . .
H31C H 0.1474 0.9754 0.1888 0.029 Uiso 1 1 calc R U . . .
C32 C 0.5858(4) 1.03318(10) 0.27090(10) 0.0179(4) Uani 1 1 d . . . . .
H32A H 0.7527 1.0351 0.2657 0.022 Uiso 1 1 calc R U . . .
H32B H 0.5254 1.0759 0.2684 0.022 Uiso 1 1 calc R U . . .
C33 C 0.5378(4) 1.00656(10) 0.33159(10) 0.0216(5) Uani 1 1 d D . . . .
H33 H 0.395(3) 1.0206(12) 0.3500(11) 0.026 Uiso 1 1 d D U . . .
C34 C 0.6957(5) 0.97310(12) 0.36358(11) 0.0286(5) Uani 1 1 d D . . . .
H34A H 0.679(5) 0.9684(13) 0.4069(5) 0.034 Uiso 1 1 d D U . . .
H34B H 0.850(3) 0.9661(13) 0.3486(12) 0.034 Uiso 1 1 d D U . . .

loop_
_atom_site_aniso_label
_atom_site_aniso_U_11
_atom_site_aniso_U_22
_atom_site_aniso_U_33
_atom_site_aniso_U_23
_atom_site_aniso_U_13
_atom_site_aniso_U_12
Pt1 0.01389(4) 0.01244(4) 0.00847(4) 0.00067(3) 0.00001(3) 0.00082(3)
C1 0.0178(9) 0.0133(10) 0.0109(9) 0.0016(8) -0.0004(7) 0.0013(8)
C2 0.0151(9) 0.0134(10) 0.0168(10) -0.0004(8) 0.0014(7) -0.0002(7)
C3 0.0240(11) 0.0150(10) 0.0226(12) -0.0019(9) 0.0020(9) 0.0017(8)
C4 0.0164(10) 0.0210(11) 0.0263(12) -0.0026(9) -0.0003(8) -0.0009(8)
C5 0.0233(10) 0.0177(11) 0.0141(10) -0.0034(8) 0.0012(8) 0.0008(9)
C6 0.0273(11) 0.0218(11) 0.0092(10) -0.0024(8) 0.0006(8) 0.0029(9)
C7 0.0329(12) 0.0245(12) 0.0134(11) -0.0005(9) 0.0101(9) 0.0008(10)
C8 0.0163(9) 0.0149(10) 0.0111(9) 0.0000(8) 0.0019(7) 0.0001(8)
C9 0.0153(9) 0.0127(9) 0.0130(10) -0.0004(8) 0.0004(7) 0.0012(7)
C10 0.0155(10) 0.0220(11) 0.0230(12) -0.0011(9) -0.0015(8) -0.0002(8)
C11 0.0219(10) 0.0164(10) 0.0179(11) -0.0039(8) 0.0012(8) 0.0017(8)
C12 0.0216(10) 0.0131(10) 0.0173(11) 0.0005(8) -0.0003(8) 0.0018(8)
C13 0.0264(11) 0.0142(10) 0.0149(10) 0.0059(8) 0.0023(8) 0.0032(8)
C14 0.0329(12) 0.0188(11) 0.0190(11) 0.0028(9) -0.0061(9) 0.0075(10)
Pt2 0.01621(4) 0.01312(4) 0.00940(4) 0.00179(3) 0.00040(3) 0.00226(3)
C21 0.0145(9) 0.0155(10) 0.0151(10) 0.0034(8) 0.0000(7) 0.0009(8)
C22 0.0162(9) 0.0153(10) 0.0178(10) 0.0058(8) 0.0022(8) 0.0019(8)
C23 0.0173(10) 0.0238(12) 0.0205(11) 0.0049(9) 0.0021(8) 0.0074(9)
C24 0.0294(12) 0.0172(11) 0.0304(13) 0.0073(10) 0.0011(10) 0.0003(9)
C25 0.0218(10) 0.0233(12) 0.0196(11) 0.0094(9) 0.0065(8) 0.0063(9)
C26 0.0319(12) 0.0259(12) 0.0100(10) 0.0058(9) 0.0044(9) 0.0061(10)
C27 0.0497(16) 0.0258(13) 0.0169(12) 0.0051(10) 0.0146(11) 0.0123(12)
C28 0.0155(9) 0.0140(10) 0.0102(9) 0.0007(7) 0.0013(7) -0.0007(7)
C29 0.0132(9) 0.0150(10) 0.0140(10) 0.0030(8) 0.0017(7) -0.0003(7)
C30 0.0202(10) 0.0190(11) 0.0190(11) 0.0057(9) 0.0036(8) 0.0007(8)
C31 0.0148(9) 0.0221(11) 0.0204(11) 0.0057(9) 0.0004(8) 0.0021(8)
C32 0.0189(10) 0.0139(10) 0.0210(11) 0.0006(8) 0.0007(8) -0.0014(8)
C33 0.0309(12) 0.0165(11) 0.0173(11) -0.0048(9) -0.0001(9) -0.0011(9)
C34 0.0414(14) 0.0226(12) 0.0212(12) -0.0012(10) -0.0126(10) -0.0061(11)

loop_
_atom_type_symbol
_atom_type_description
_atom_type_scat_dispersion_real
_atom_type_scat_dispersion_imag
_atom_type_scat_source
C C 0.0033 0.0016 'International Tables Vol C Tables 4.2.6.8 and 6.1.1.4'
H H 0.0000 0.0000 'International Tables Vol C Tables 4.2.6.8 and 6.1.1.4'
Pt Pt -1.7033 8.3905 'International Tables Vol C Tables 4.2.6.8 and 6.1.1.4'

loop_
_geom_angle_atom_site_label_1
_geom_angle_atom_site_label_2
_geom_angle_atom_site_label_3
_geom_angle
_geom_angle_site_symmetry_1
_geom_angle_site_symmetry_3
_geom_angle_publ_flag
C8 Pt1 C1 88.18(8) . . ?
C8 Pt1 C7 159.06(9) . . ?
C1 Pt1 C7 96.88(9) . . ?
C8 Pt1 C14 96.74(9) . . ?
C1 Pt1 C14 159.07(9) . . ?
C7 Pt1 C14 85.77(9) . . ?
C8 Pt1 C13 79.78(8) . . ?
C1 Pt1 C13 164.17(8) . . ?
C7 Pt1 C13 91.00(8) . . ?
C14 Pt1 C13 34.99(8) . . ?
C8 Pt1 C6 164.22(8) . . ?
C1 Pt1 C6 79.85(8) . . ?
C7 Pt1 C6 35.00(8) . . ?
C14 Pt1 C6 91.07(8) . . ?
C13 Pt1 C6 113.72(8) . . ?
C2 C1 Pt1 111.07(13) . . ?
C2 C1 H1A 109.4 . . ?
Pt1 C1 H1A 109.4 . . ?
C2 C1 H1B 109.4 . . ?
Pt1 C1 H1B 109.4 . . ?
H1A C1 H1B 108.0 . . ?
C3 C2 C1 110.88(17) . . ?
C3 C2 C4 108.89(17) . . ?
C1 C2 C4 110.22(17) . . ?
C3 C2 C5 110.57(17) . . ?
C1 C2 C5 106.45(17) . . ?
C4 C2 C5 109.81(18) . . ?
C2 C3 H3A 109.5 . . ?
C2 C3 H3B 109.5 . . ?
H3A C3 H3B 109.5 . . ?
C2 C3 H3C 109.5 . . ?
H3A C3 H3C 109.5 . . ?
H3B C3 H3C 109.5 . . ?
C2 C4 H4A 109.5 . . ?
C2 C4 H4B 109.5 . . ?
H4A C4 H4B 109.5 . . ?
C2 C4 H4C 109.5 . . ?
H4A C4 H4C 109.5 . . ?
H4B C4 H4C 109.5 . . ?
C6 C5 C2 111.54(17) . . ?
C6 C5 H5A 109.3 . . ?
C2 C5 H5A 109.3 . . ?
C6 C5 H5B 109.3 . . ?
C2 C5 H5B 109.3 . . ?
H5A C5 H5B 108.0 . . ?
C7 C6 C5 122.2(2) . . ?
C7 C6 Pt1 70.20(13) . . ?
C5 C6 Pt1 107.07(13) . . ?
C7 C6 H6 118.6(15) . . ?
C5 C6 H6 118.2(15) . . ?
Pt1 C6 H6 102.3(15) . . ?
C6 C7 Pt1 74.80(13) . . ?
C6 C7 H7A 119.6(16) . . ?
Pt1 C7 H7A 106.0(16) . . ?
C6 C7 H7B 119.4(16) . . ?
Pt1 C7 H7B 107.0(16) . . ?
H7A C7 H7B 118(2) . . ?
C9 C8 Pt1 111.50(13) . . ?
C9 C8 H8A 109.3 . . ?
Pt1 C8 H8A 109.3 . . ?
C9 C8 H8B 109.3 . . ?
Pt1 C8 H8B 109.3 . . ?
H8A C8 H8B 108.0 . . ?
C8 C9 C11 110.52(17) . . ?
C8 C9 C10 110.34(17) . . ?
C11 C9 C10 108.85(17) . . ?
C8 C9 C12 106.88(17) . . ?
C11 C9 C12 110.33(17) . . ?
C10 C9 C12 109.90(17) . . ?
C9 C10 H10A 109.5 . . ?
C9 C10 H10B 109.5 . . ?
H10A C10 H10B 109.5 . . ?
C9 C10 H10C 109.5 . . ?
H10A C10 H10C 109.5 . . ?
H10B C10 H10C 109.5 . . ?
C9 C11 H11A 109.5 . . ?
C9 C11 H11B 109.5 . . ?
H11A C11 H11B 109.5 . . ?
C9 C11 H11C 109.5 . . ?
H11A C11 H11C 109.5 . . ?
H11B C11 H11C 109.5 . . ?
C13 C12 C9 111.42(17) . . ?
C13 C12 H12A 109.3 . . ?
C9 C12 H12A 109.3 . . ?
C13 C12 H12B 109.3 . . ?
C9 C12 H12B 109.3 . . ?
H12A C12 H12B 108.0 . . ?
C14 C13 C12 122.2(2) . . ?
C14 C13 Pt1 70.37(13) . . ?
C12 C13 Pt1 107.54(14) . . ?
C14 C13 H13 117.8(15) . . ?
C12 C13 H13 118.6(15) . . ?
Pt1 C13 H13 103.1(15) . . ?
C13 C14 Pt1 74.65(13) . . ?
C13 C14 H14A 120.6(16) . . ?
Pt1 C14 H14A 105.3(16) . . ?
C13 C14 H14B 118.5(16) . . ?
Pt1 C14 H14B 104.4(16) . . ?
H14A C14 H14B 119(2) . . ?
C28 Pt2 C21 89.44(8) . . ?
C28 Pt2 C34 94.98(9) . . ?
C21 Pt2 C34 160.21(9) . . ?
C28 Pt2 C27 160.98(9) . . ?
C21 Pt2 C27 95.73(9) . . ?
C34 Pt2 C27 86.32(11) . . ?
C28 Pt2 C33 79.46(8) . . ?
C21 Pt2 C33 163.68(8) . . ?
C34 Pt2 C33 34.86(9) . . ?
C27 Pt2 C33 91.24(9) . . ?
C28 Pt2 C26 163.33(8) . . ?
C21 Pt2 C26 79.60(8) . . ?
C34 Pt2 C26 91.40(9) . . ?
C27 Pt2 C26 34.80(8) . . ?
C33 Pt2 C26 113.69(8) . . ?
C22 C21 Pt2 110.67(14) . . ?
C22 C21 H21A 109.5 . . ?
Pt2 C21 H21A 109.5 . . ?
C22 C21 H21B 109.5 . . ?
Pt2 C21 H21B 109.5 . . ?
H21A C21 H21B 108.1 . . ?
C24 C22 C23 108.75(18) . . ?
C24 C22 C25 110.50(18) . . ?
C23 C22 C25 110.01(18) . . ?
C24 C22 C21 110.94(18) . . ?
C23 C22 C21 110.29(17) . . ?
C25 C22 C21 106.33(17) . . ?
C22 C23 H23A 109.5 . . ?
C22 C23 H23B 109.5 . . ?
H23A C23 H23B 109.5 . . ?
C22 C23 H23C 109.5 . . ?
H23A C23 H23C 109.5 . . ?
H23B C23 H23C 109.5 . . ?
C22 C24 H24A 109.5 . . ?
C22 C24 H24B 109.5 . . ?
H24A C24 H24B 109.5 . . ?
C22 C24 H24C 109.5 . . ?
H24A C24 H24C 109.5 . . ?
H24B C24 H24C 109.5 . . ?
C26 C25 C22 111.61(18) . . ?
C26 C25 H25A 109.3 . . ?
C22 C25 H25A 109.3 . . ?
C26 C25 H25B 109.3 . . ?
C22 C25 H25B 109.3 . . ?
H25A C25 H25B 108.0 . . ?
C27 C26 C25 122.3(2) . . ?
C27 C26 Pt2 70.74(13) . . ?
C25 C26 Pt2 107.77(14) . . ?
C27 C26 H26 118.6(16) . . ?
C25 C26 H26 117.5(16) . . ?
Pt2 C26 H26 103.4(15) . . ?
C26 C27 Pt2 74.46(13) . . ?
C26 C27 H27A 121.2(18) . . ?
Pt2 C27 H27A 105.8(17) . . ?
C26 C27 H27B 120.6(17) . . ?
Pt2 C27 H27B 103.6(18) . . ?
H27A C27 H27B 116(2) . . ?
C29 C28 Pt2 110.71(13) . . ?
C29 C28 H28A 109.5 . . ?
Pt2 C28 H28A 109.5 . . ?
C29 C28 H28B 109.5 . . ?
Pt2 C28 H28B 109.5 . . ?
H28A C28 H28B 108.1 . . ?
C31 C29 C30 109.05(17) . . ?
C31 C29 C28 110.34(17) . . ?
C30 C29 C28 110.94(17) . . ?
C31 C29 C32 109.82(17) . . ?
C30 C29 C32 110.13(17) . . ?
C28 C29 C32 106.54(16) . . ?
C29 C30 H30A 109.5 . . ?
C29 C30 H30B 109.5 . . ?
H30A C30 H30B 109.5 . . ?
C29 C30 H30C 109.5 . . ?
H30A C30 H30C 109.5 . . ?
H30B C30 H30C 109.5 . . ?
C29 C31 H31A 109.5 . . ?
C29 C31 H31B 109.5 . . ?
H31A C31 H31B 109.5 . . ?
C29 C31 H31C 109.5 . . ?
H31A C31 H31C 109.5 . . ?
H31B C31 H31C 109.5 . . ?
C33 C32 C29 111.39(17) . . ?
C33 C32 H32A 109.3 . . ?
C29 C32 H32A 109.3 . . ?
C33 C32 H32B 109.3 . . ?
C29 C32 H32B 109.3 . . ?
H32A C32 H32B 108.0 . . ?
C34 C33 C32 122.2(2) . . ?
C34 C33 Pt2 70.73(14) . . ?
C32 C33 Pt2 108.09(14) . . ?
C34 C33 H33 121.0(16) . . ?
C32 C33 H33 116.0(16) . . ?
Pt2 C33 H33 100.5(16) . . ?
C33 C34 Pt2 74.42(14) . . ?
C33 C34 H34A 119.0(17) . . ?
Pt2 C34 H34A 106.3(17) . . ?
C33 C34 H34B 121.4(17) . . ?
Pt2 C34 H34B 107.7(17) . . ?
H34A C34 H34B 116(2) . . ?

loop_
_geom_bond_atom_site_label_1
_geom_bond_atom_site_label_2
_geom_bond_distance
_geom_bond_site_symmetry_2
_geom_bond_publ_flag
Pt1 C8 2.056(2) . ?
Pt1 C1 2.058(2) . ?
Pt1 C7 2.249(2) . ?
Pt1 C14 2.250(2) . ?
Pt1 C13 2.303(2) . ?
Pt1 C6 2.306(2) . ?
C1 C2 1.532(3) . ?
C1 H1A 0.9900 . ?
C1 H1B 0.9900 . ?
C2 C3 1.531(3) . ?
C2 C4 1.534(3) . ?
C2 C5 1.535(3) . ?
C3 H3A 0.9800 . ?
C3 H3B 0.9800 . ?
C3 H3C 0.9800 . ?
C4 H4A 0.9800 . ?
C4 H4B 0.9800 . ?
C4 H4C 0.9800 . ?
C5 C6 1.511(3) . ?
C5 H5A 0.9900 . ?
C5 H5B 0.9900 . ?
C6 C7 1.371(3) . ?
C6 H6 0.995(10) . ?
C7 H7A 0.982(10) . ?
C7 H7B 0.987(10) . ?
C8 C9 1.531(3) . ?
C8 H8A 0.9900 . ?
C8 H8B 0.9900 . ?
C9 C11 1.534(3) . ?
C9 C10 1.535(3) . ?
C9 C12 1.536(3) . ?
C10 H10A 0.9800 . ?
C10 H10B 0.9800 . ?
C10 H10C 0.9800 . ?
C11 H11A 0.9800 . ?
C11 H11B 0.9800 . ?
C11 H11C 0.9800 . ?
C12 C13 1.511(3) . ?
C12 H12A 0.9900 . ?
C12 H12B 0.9900 . ?
C13 C14 1.370(3) . ?
C13 H13 0.991(10) . ?
C14 H14A 0.991(10) . ?
C14 H14B 0.989(10) . ?
Pt2 C28 2.0576(19) . ?
Pt2 C21 2.059(2) . ?
Pt2 C34 2.249(2) . ?
Pt2 C27 2.255(2) . ?
Pt2 C33 2.295(2) . ?
Pt2 C26 2.301(2) . ?
C21 C22 1.541(3) . ?
C21 H21A 0.9900 . ?
C21 H21B 0.9900 . ?
C22 C24 1.529(3) . ?
C22 C23 1.530(3) . ?
C22 C25 1.536(3) . ?
C23 H23A 0.9800 . ?
C23 H23B 0.9800 . ?
C23 H23C 0.9800 . ?
C24 H24A 0.9800 . ?
C24 H24B 0.9800 . ?
C24 H24C 0.9800 . ?
C25 C26 1.503(3) . ?
C25 H25A 0.9900 . ?
C25 H25B 0.9900 . ?
C26 C27 1.363(3) . ?
C26 H26 0.992(10) . ?
C27 H27A 0.987(10) . ?
C27 H27B 0.995(10) . ?
C28 C29 1.534(3) . ?
C28 H28A 0.9900 . ?
C28 H28B 0.9900 . ?
C29 C31 1.532(3) . ?
C29 C30 1.532(3) . ?
C29 C32 1.536(3) . ?
C30 H30A 0.9800 . ?
C30 H30B 0.9800 . ?
C30 H30C 0.9800 . ?
C31 H31A 0.9800 . ?
C31 H31B 0.9800 . ?
C31 H31C 0.9800 . ?
C32 C33 1.508(3) . ?
C32 H32A 0.9900 . ?
C32 H32B 0.9900 . ?
C33 C34 1.362(3) . ?
C33 H33 0.991(10) . ?
C34 H34A 0.982(10) . ?
C34 H34B 0.987(10) . ?

loop_
_geom_torsion_atom_site_label_1
_geom_torsion_atom_site_label_2
_geom_torsion_atom_site_label_3
_geom_torsion_atom_site_label_4
_geom_torsion
_geom_torsion_site_symmetry_1
_geom_torsion_site_symmetry_2
_geom_torsion_site_symmetry_3
_geom_torsion_site_symmetry_4
_geom_torsion_publ_flag
Pt1 C1 C2 C3 171.63(13) . . . . ?
Pt1 C1 C2 C4 -67.72(19) . . . . ?
Pt1 C1 C2 C5 51.32(18) . . . . ?
C3 C2 C5 C6 -171.09(18) . . . . ?
C1 C2 C5 C6 -50.6(2) . . . . ?
C4 C2 C5 C6 68.7(2) . . . . ?
C2 C5 C6 C7 103.8(2) . . . . ?
C2 C5 C6 Pt1 26.8(2) . . . . ?
C5 C6 C7 Pt1 -98.15(19) . . . . ?
Pt1 C8 C9 C11 170.43(14) . . . . ?
Pt1 C8 C9 C10 -69.13(19) . . . . ?
Pt1 C8 C9 C12 50.34(18) . . . . ?
C8 C9 C12 C13 -49.3(2) . . . . ?
C11 C9 C12 C13 -169.50(18) . . . . ?
C10 C9 C12 C13 70.5(2) . . . . ?
C9 C12 C13 C14 103.5(2) . . . . ?
C9 C12 C13 Pt1 26.1(2) . . . . ?
C12 C13 C14 Pt1 -98.8(2) . . . . ?
Pt2 C21 C22 C24 172.09(15) . . . . ?
Pt2 C21 C22 C23 -67.3(2) . . . . ?
Pt2 C21 C22 C25 51.90(19) . . . . ?
C24 C22 C25 C26 -170.10(19) . . . . ?
C23 C22 C25 C26 69.8(2) . . . . ?
C21 C22 C25 C26 -49.6(2) . . . . ?
C22 C25 C26 C27 103.2(2) . . . . ?
C22 C25 C26 Pt2 25.1(2) . . . . ?
C25 C26 C27 Pt2 -99.3(2) . . . . ?
Pt2 C28 C29 C31 -66.92(19) . . . . ?
Pt2 C28 C29 C30 172.11(14) . . . . ?
Pt2 C28 C29 C32 52.24(18) . . . . ?
C31 C29 C32 C33 70.8(2) . . . . ?
C30 C29 C32 C33 -169.06(18) . . . . ?
C28 C29 C32 C33 -48.7(2) . . . . ?
C29 C32 C33 C34 101.9(2) . . . . ?
C29 C32 C33 Pt2 23.7(2) . . . . ?
C32 C33 C34 Pt2 -99.7(2) . . . . ?
